data_7063126
loop_
_publ_author_name
'Bakija, Marija'
'Peri\'c, Berislav'
'Kirin, Sre\'cko I.'

_publ_section_title
;
 Oxazoline amino acid bioconjugates: one-pot synthesis and analysis of
 supramolecular interactions
;
_journal_issue 19
_journal_name_full 'New Journal of Chemistry'
_journal_page_first 8702
_journal_page_last 8719
_journal_paper_doi 10.1039/D4NJ00995A
_journal_volume 48
_journal_year 2024
_chemical_absolute_configuration syn
_chemical_formula_moiety 'C33 H36 N4 O6, C H4 O'
_chemical_formula_sum 'C34 H40 N4 O7'
_chemical_formula_weight 616.70
_space_group_crystal_system monoclinic
_space_group_IT_number 4
_space_group_name_Hall 'P 2yb'
_space_group_name_H-M_alt 'P 1 21 1'
_atom_sites_solution_hydrogens mixed
_atom_sites_solution_primary direct
_atom_sites_solution_secondary difmap
_audit_creation_method SHELXL-2018/3
_audit_update_record
;
2024-03-27 deposited with the CCDC.	2024-04-04 downloaded from the CCDC.
;
_cell_angle_alpha 90
_cell_angle_beta 91.905(2)
_cell_angle_gamma 90
_cell_formula_units_Z 2
_cell_length_a 4.85790(10)
_cell_length_b 21.1948(4)
_cell_length_c 15.9374(3)
_cell_measurement_reflns_used 4259
_cell_measurement_temperature 293(2)
_cell_measurement_theta_max 75.7630
_cell_measurement_theta_min 3.4770
_cell_volume 1640.04(6)
_computing_cell_refinement 'CrysAlisPro 1.171.39.46 (Rigaku OD, 2018)'
_computing_data_collection 'CrysAlisPro 1.171.39.46 (Rigaku OD, 2018)'
_computing_data_reduction 'CrysAlisPro 1.171.39.46 (Rigaku OD, 2018)'
_computing_molecular_graphics
;
ORTEP-3 (Farrugia, 1997), Mercury (C. F. Macrae et al., 2020)
;
_computing_publication_material
;
'SHELXL-2018/3 (Sheldrick, 2018), CrysAlisPro 1.171.41.115a (Rigaku OD, 2021)'
;
_computing_structure_refinement 'SHELXL-2018/3 (Sheldrick, 2018)'
_computing_structure_solution 'SHELXT 2018/2 (Sheldrick, 2018)'
_diffrn_ambient_temperature 293(2)
_diffrn_detector_area_resol_mean 10.4323
_diffrn_measured_fraction_theta_full 0.999
_diffrn_measured_fraction_theta_max 0.984
_diffrn_measurement_device_type 'Xcalibur, Ruby, Nova'
_diffrn_measurement_method '\w scans'
_diffrn_radiation_type CuK\a
_diffrn_radiation_wavelength 1.54184
_diffrn_reflns_av_R_equivalents 0.0320
_diffrn_reflns_av_unetI/netI 0.0414
_diffrn_reflns_Laue_measured_fraction_full 0.999
_diffrn_reflns_Laue_measured_fraction_max 0.984
_diffrn_reflns_limit_h_max 6
_diffrn_reflns_limit_h_min -5
_diffrn_reflns_limit_k_max 26
_diffrn_reflns_limit_k_min -22
_diffrn_reflns_limit_l_max 20
_diffrn_reflns_limit_l_min -19
_diffrn_reflns_number 8050
_diffrn_reflns_point_group_measured_fraction_full 0.726
_diffrn_reflns_point_group_measured_fraction_max 0.701
_diffrn_reflns_theta_full 67.684
_diffrn_reflns_theta_max 76.043
_diffrn_reflns_theta_min 3.471
_diffrn_source 'micro-focus sealed X-ray tube'
_exptl_absorpt_coefficient_mu 0.720
_exptl_absorpt_correction_T_max 1.00000
_exptl_absorpt_correction_T_min 0.61407
_exptl_absorpt_correction_type multi-scan
_exptl_absorpt_process_details
;
CrysAlisPro 1.171.39.46 (Rigaku Oxford Diffraction, 2018)
Empirical absorption correction using spherical harmonics,
 implemented in SCALE3 ABSPACK scaling algorithm.
;
_exptl_crystal_colour colourless
_exptl_crystal_density_diffrn 1.249
_exptl_crystal_description prism
_exptl_crystal_F_000 656
_exptl_crystal_size_max 0.2
_exptl_crystal_size_mid 0.15
_exptl_crystal_size_min 0.1
_refine_diff_density_max 0.247
_refine_diff_density_min -0.228
_refine_diff_density_rms 0.040
_refine_ls_abs_structure_details
;
 Flack x determined using 1025 quotients [(I+)-(I-)]/[(I+)+(I-)]
 (Parsons, Flack and Wagner, Acta Cryst. B69 (2013) 249-259).
;
_refine_ls_abs_structure_Flack -0.04(14)
_refine_ls_extinction_method none
_refine_ls_goodness_of_fit_ref 1.162
_refine_ls_hydrogen_treatment mixed
_refine_ls_matrix_type full
_refine_ls_number_parameters 423
_refine_ls_number_reflns 4801
_refine_ls_number_restraints 11
_refine_ls_restrained_S_all 1.169
_refine_ls_R_factor_all 0.0568
_refine_ls_R_factor_gt 0.0504
_refine_ls_shift/su_max 0.000
_refine_ls_shift/su_mean 0.000
_refine_ls_structure_factor_coef Fsqd
_refine_ls_weighting_details 'w=1/[\s^2^(Fo^2^)+(0.0736P)^2^+0.2653P] where P=(Fo^2^+2Fc^2^)/3'
_refine_ls_weighting_scheme calc
_refine_ls_wR_factor_gt 0.1544
_refine_ls_wR_factor_ref 0.1596
_reflns_Friedel_coverage 0.386
_reflns_Friedel_fraction_full 0.437
_reflns_Friedel_fraction_max 0.402
_reflns_number_gt 4108
_reflns_number_total 4801
_reflns_threshold_expression 'I > 2\s(I)'
_cod_data_source_file d4nj00995a6.cif
_cod_data_source_block 1m6
_cod_depositor_comments 'Adding full bibliography for 7063124--7063134.cif.'
_cod_original_sg_symbol_H-M 'P 21'
_cod_database_code 7063126
_shelx_shelxl_version_number 2018/3
_shelx_space_group_comment
;
The symmetry employed for this shelxl refinement is uniquely defined
by the following loop, which should always be used as a source of
symmetry information in preference to the above space-group names.
They are only intended as comments.
;

loop_
_space_group_symop_operation_xyz
'x, y, z'
'-x, y+1/2, -z'

loop_
_atom_site_label
_atom_site_type_symbol
_atom_site_fract_x
_atom_site_fract_y
_atom_site_fract_z
_atom_site_U_iso_or_equiv
_atom_site_adp_type
_atom_site_occupancy
_atom_site_site_symmetry_order
_atom_site_calc_flag
_atom_site_refinement_flags_posn
_atom_site_refinement_flags_adp
_atom_site_refinement_flags_occupancy
_atom_site_disorder_assembly
_atom_site_disorder_group
C1 C 0.4666(9) 0.5381(2) 0.5787(3) 0.0557(10) Uani 1 1 d . . . . .
C2 C 0.6339(9) 0.4962(2) 0.5365(2) 0.0523(9) Uani 1 1 d . . . . .
H2 H 0.635495 0.453654 0.550492 0.063 Uiso 1 1 calc R U . . .
C3 C 0.8002(9) 0.5187(3) 0.4726(2) 0.0545(10) Uani 1 1 d . . . . .
C4 C 0.7960(12) 0.5821(3) 0.4514(3) 0.0730(14) Uani 1 1 d . . . . .
H4 H 0.904770 0.596783 0.408624 0.088 Uiso 1 1 calc R U . . .
C5 C 0.6323(14) 0.6231(3) 0.4933(4) 0.0830(16) Uani 1 1 d . . . . .
H5 H 0.629438 0.665578 0.478813 0.100 Uiso 1 1 calc R U . . .
C6 C 0.4694(12) 0.6013(3) 0.5578(4) 0.0735(13) Uani 1 1 d . . . . .
H6 H 0.361687 0.629578 0.586837 0.088 Uiso 1 1 calc R U . . .
O1O O 1.1173(8) 0.4973(2) 0.3644(2) 0.0773(11) Uani 1 1 d . . . . .
C2O C 0.9800(9) 0.4739(3) 0.4296(2) 0.0583(12) Uani 1 1 d . . . . .
N3O N 1.0175(10) 0.4165(2) 0.4477(2) 0.0682(11) Uani 1 1 d . . . . .
C4O C 1.2130(11) 0.3903(3) 0.3875(3) 0.0702(14) Uani 1 1 d . . . . .
H4O H 1.381171 0.377169 0.418398 0.084 Uiso 1 1 calc R U . . .
C5O C 1.2788(12) 0.4473(3) 0.3330(3) 0.0774(17) Uani 1 1 d . . . . .
H5OA H 1.473285 0.457526 0.337691 0.093 Uiso 1 1 calc R U . . .
H5OB H 1.229800 0.438966 0.274500 0.093 Uiso 1 1 calc R U . . .
C3B C 1.0907(10) 0.3340(3) 0.3420(3) 0.0652(13) Uani 1 1 d . . . . .
C4B C 1.1835(14) 0.2730(4) 0.3613(4) 0.0851(17) Uani 1 1 d . . . . .
H4B H 1.324271 0.267286 0.401511 0.102 Uiso 1 1 calc R U . . .
C5B C 1.0662(16) 0.2208(4) 0.3205(5) 0.0942(19) Uani 1 1 d . . . . .
H5B H 1.125751 0.180442 0.334925 0.113 Uiso 1 1 calc R U . . .
C6B C 0.8674(14) 0.2285(4) 0.2605(4) 0.0882(19) Uani 1 1 d . . . . .
H6B H 0.793266 0.193426 0.232894 0.106 Uiso 1 1 calc R U . . .
C7B C 0.7745(13) 0.2872(4) 0.2402(4) 0.0841(17) Uani 1 1 d . . . . .
H7B H 0.637826 0.292155 0.198421 0.101 Uiso 1 1 calc R U . . .
C8B C 0.8836(11) 0.3402(3) 0.2817(4) 0.0733(14) Uani 1 1 d . . . . .
H8B H 0.815221 0.380040 0.268307 0.088 Uiso 1 1 calc R U . . .
CC C 0.2845(9) 0.5171(3) 0.6477(3) 0.0607(12) Uani 1 1 d . . . . .
OC O 0.2060(11) 0.5551(3) 0.6997(3) 0.1027(16) Uani 1 1 d . . . . .
NG N 0.2098(8) 0.4570(2) 0.6473(2) 0.0606(10) Uani 1 1 d D . . . .
HG H 0.278(12) 0.431(3) 0.613(3) 0.078(18) Uiso 1 1 d D . . . .
C1G C 0.0331(9) 0.4321(3) 0.7108(3) 0.0659(13) Uani 1 1 d . . . . .
H1GB H -0.063065 0.395284 0.688642 0.079 Uiso 1 1 calc R U . . .
H1GA H -0.103923 0.463554 0.724014 0.079 Uiso 1 1 calc R U . . .
C2G C 0.1918(8) 0.4139(2) 0.7905(3) 0.0528(10) Uani 1 1 d . . . . .
O1G O 0.4438(6) 0.4139(3) 0.7960(2) 0.0818(13) Uani 1 1 d . . . . .
NV N 0.0313(6) 0.39835(18) 0.85398(19) 0.0479(8) Uani 1 1 d D . . . .
HV H -0.147(5) 0.402(2) 0.845(2) 0.036(10) Uiso 1 1 d D . . . .
C1V C 0.1422(7) 0.37914(19) 0.9360(2) 0.0420(8) Uani 1 1 d . . . . .
H1V H 0.338788 0.369807 0.931613 0.050 Uiso 1 1 calc R U . . .
C2V C -0.0059(7) 0.3198(2) 0.9620(2) 0.0444(8) Uani 1 1 d . . . . .
C3V C 0.1071(9) 0.4307(2) 1.0018(3) 0.0551(10) Uani 1 1 d . . . . .
H3V H -0.089396 0.440504 1.005018 0.066 Uiso 1 1 calc R U . . .
C4V C 0.2601(12) 0.4906(3) 0.9765(4) 0.0720(13) Uani 1 1 d . . . . .
H4VC H 0.453122 0.481587 0.973313 0.108 Uiso 1 1 calc R U . . .
H4VA H 0.233087 0.522866 1.017653 0.108 Uiso 1 1 calc R U . . .
H4VB H 0.189851 0.504759 0.922757 0.108 Uiso 1 1 calc R U . . .
C5V C 0.2134(18) 0.4090(4) 1.0876(3) 0.096(2) Uani 1 1 d . . . . .
H5VC H 0.104949 0.374011 1.105863 0.143 Uiso 1 1 calc R U . . .
H5VA H 0.200214 0.443040 1.126981 0.143 Uiso 1 1 calc R U . . .
H5VB H 0.402258 0.396164 1.084297 0.143 Uiso 1 1 calc R U . . .
O1V O -0.2576(5) 0.31813(17) 0.9628(2) 0.0648(9) Uani 1 1 d . . . . .
NP N 0.1534(6) 0.27069(16) 0.9840(2) 0.0435(7) Uani 1 1 d D . . . .
HP H 0.329(5) 0.273(2) 0.991(2) 0.038(10) Uiso 1 1 d D . . . .
C1P C 0.0306(8) 0.21241(19) 1.0120(3) 0.0463(8) Uani 1 1 d . . . . .
H1P H -0.126788 0.224126 1.045660 0.056 Uiso 1 1 calc R U . . .
C2P C 0.2331(7) 0.1787(2) 1.0701(2) 0.0452(8) Uani 1 1 d . . . . .
C3P C -0.0830(8) 0.1718(2) 0.9391(3) 0.0540(9) Uani 1 1 d . . . . .
H3PA H -0.160046 0.133624 0.962215 0.065 Uiso 1 1 calc R U . . .
H3PB H -0.232513 0.194692 0.911057 0.065 Uiso 1 1 calc R U . . .
C4P C 0.1219(9) 0.1533(3) 0.8742(3) 0.0587(11) Uani 1 1 d . . . . .
C5P C 0.2489(12) 0.0952(3) 0.8775(4) 0.0765(15) Uani 1 1 d . . . . .
H5P H 0.208734 0.067184 0.920373 0.092 Uiso 1 1 calc R U . . .
C6P C 0.4372(15) 0.0778(5) 0.8174(5) 0.102(2) Uani 1 1 d . . . . .
H6P H 0.521688 0.038409 0.820176 0.123 Uiso 1 1 calc R U . . .
C7P C 0.4968(16) 0.1189(6) 0.7544(5) 0.113(3) Uani 1 1 d . . . . .
H7P H 0.620581 0.107189 0.713885 0.135 Uiso 1 1 calc R U . . .
C8P C 0.3779(17) 0.1760(6) 0.7506(4) 0.110(3) Uani 1 1 d . . . . .
H8P H 0.421991 0.203983 0.708107 0.131 Uiso 1 1 calc R U . . .
C9P C 0.1874(14) 0.1937(4) 0.8105(3) 0.0805(16) Uani 1 1 d . . . . .
H9P H 0.104471 0.233198 0.807046 0.097 Uiso 1 1 calc R U . . .
O1P O 0.4523(6) 0.1994(2) 1.0920(2) 0.0703(10) Uani 1 1 d . . . . .
O2P O 0.1342(7) 0.12471(16) 1.0963(2) 0.0657(8) Uani 1 1 d . . . . .
CMP C 0.3028(13) 0.0907(3) 1.1580(4) 0.0751(14) Uani 1 1 d . . . . .
HMPC H 0.491041 0.090875 1.141535 0.113 Uiso 1 1 calc R U . . .
HMPA H 0.238862 0.047944 1.161651 0.113 Uiso 1 1 calc R U . . .
HMPB H 0.289922 0.110734 1.211775 0.113 Uiso 1 1 calc R U . . .
OM O 0.715(2) 0.3308(7) 0.5541(7) 0.192(4) Uani 1 1 d D . . . .
HM H 0.744277 0.345246 0.507528 0.289 Uiso 1 1 calc DR U . . .
CM C 0.914(6) 0.2828(14) 0.5744(12) 0.36(2) Uani 1 1 d D . . . .
HMC H 1.094937 0.300994 0.576642 0.537 Uiso 1 1 calc DR U . . .
HMA H 0.904649 0.250512 0.532193 0.537 Uiso 1 1 calc DR U . . .
HMB H 0.875146 0.264765 0.627995 0.537 Uiso 1 1 calc R U . . .

loop_
_atom_site_aniso_label
_atom_site_aniso_U_11
_atom_site_aniso_U_22
_atom_site_aniso_U_33
_atom_site_aniso_U_23
_atom_site_aniso_U_13
_atom_site_aniso_U_12
C1 0.054(2) 0.063(3) 0.049(2) -0.006(2) 0.0020(16) -0.0047(19)
C2 0.055(2) 0.061(3) 0.0414(17) 0.0069(17) 0.0015(15) -0.0090(18)
C3 0.053(2) 0.068(3) 0.0423(18) 0.0047(18) 0.0010(16) -0.008(2)
C4 0.077(3) 0.074(4) 0.068(3) 0.015(3) 0.007(2) -0.013(3)
C5 0.098(4) 0.053(3) 0.099(4) 0.009(3) 0.013(3) -0.003(3)
C6 0.076(3) 0.066(3) 0.079(3) -0.002(3) 0.007(2) 0.000(3)
O1O 0.077(2) 0.095(3) 0.0615(18) 0.0145(19) 0.0274(16) -0.009(2)
C2O 0.057(2) 0.081(4) 0.0373(17) 0.004(2) 0.0048(15) -0.020(2)
N3O 0.085(3) 0.073(3) 0.0474(18) -0.0066(19) 0.0223(17) -0.007(2)
C4O 0.066(3) 0.091(4) 0.054(2) -0.015(2) 0.0117(19) -0.005(3)
C5O 0.077(3) 0.104(5) 0.053(2) -0.013(3) 0.021(2) -0.031(3)
C3B 0.060(2) 0.081(4) 0.056(2) -0.011(2) 0.0145(19) -0.001(2)
C4B 0.085(4) 0.097(5) 0.073(3) -0.009(3) 0.001(3) 0.002(3)
C5B 0.117(5) 0.064(4) 0.102(4) -0.001(3) 0.011(4) 0.007(4)
C6B 0.093(4) 0.087(5) 0.085(4) -0.023(3) 0.013(3) -0.016(4)
C7B 0.068(3) 0.097(5) 0.087(4) -0.020(3) 0.001(3) -0.006(3)
C8B 0.068(3) 0.074(4) 0.078(3) -0.014(3) 0.002(2) -0.001(3)
CC 0.055(2) 0.086(4) 0.0411(19) -0.005(2) 0.0027(16) -0.005(2)
OC 0.113(3) 0.108(4) 0.090(3) -0.037(3) 0.045(3) -0.018(3)
NG 0.061(2) 0.078(3) 0.0439(17) 0.0053(18) 0.0120(15) -0.004(2)
C1G 0.051(2) 0.100(4) 0.047(2) 0.018(2) 0.0065(17) -0.007(2)
C2G 0.0398(18) 0.065(3) 0.0541(19) 0.0125(19) 0.0076(14) 0.0017(18)
O1G 0.0378(14) 0.139(4) 0.0694(18) 0.040(2) 0.0129(13) 0.0044(18)
NV 0.0335(14) 0.062(2) 0.0483(15) 0.0123(15) 0.0057(12) 0.0000(13)
C1V 0.0335(15) 0.043(2) 0.0500(18) 0.0083(16) 0.0059(13) 0.0011(14)
C2V 0.0384(17) 0.044(2) 0.0516(18) 0.0092(16) 0.0043(14) 0.0020(15)
C3V 0.058(2) 0.045(2) 0.063(2) 0.0015(19) 0.0116(18) 0.0026(18)
C4V 0.079(3) 0.045(3) 0.092(3) -0.001(2) 0.001(3) 0.000(2)
C5V 0.160(7) 0.077(4) 0.050(2) 0.000(3) 0.000(3) -0.022(4)
O1V 0.0321(12) 0.059(2) 0.103(2) 0.0305(18) 0.0096(13) 0.0023(13)
NP 0.0314(14) 0.0357(16) 0.0638(17) 0.0073(14) 0.0055(12) -0.0007(11)
C1P 0.0376(17) 0.039(2) 0.063(2) 0.0089(17) 0.0056(15) -0.0016(15)
C2P 0.0423(18) 0.042(2) 0.0513(18) 0.0056(16) 0.0101(14) 0.0016(15)
C3P 0.0444(18) 0.049(2) 0.068(2) 0.002(2) -0.0026(16) -0.0051(17)
C4P 0.054(2) 0.062(3) 0.059(2) -0.008(2) -0.0072(18) -0.0027(19)
C5P 0.075(3) 0.070(4) 0.083(3) -0.012(3) -0.007(3) 0.011(3)
C6P 0.093(4) 0.121(6) 0.092(5) -0.036(5) -0.008(3) 0.032(4)
C7P 0.084(4) 0.177(10) 0.077(4) -0.046(5) 0.007(3) 0.017(5)
C8P 0.113(5) 0.153(8) 0.064(3) -0.005(4) 0.018(3) -0.008(6)
C9P 0.097(4) 0.083(4) 0.061(3) 0.001(3) 0.005(3) -0.001(3)
O1P 0.0457(16) 0.083(3) 0.082(2) 0.0341(19) -0.0066(14) -0.0104(16)
O2P 0.073(2) 0.0396(17) 0.084(2) 0.0222(16) -0.0063(16) -0.0090(14)
CMP 0.096(4) 0.051(3) 0.079(3) 0.021(3) -0.001(3) 0.008(3)
OM 0.180(8) 0.234(13) 0.165(8) 0.026(9) 0.027(6) -0.025(8)
CM 0.49(4) 0.43(4) 0.161(14) 0.036(19) 0.06(2) 0.23(3)

loop_
_atom_type_symbol
_atom_type_description
_atom_type_scat_dispersion_real
_atom_type_scat_dispersion_imag
_atom_type_scat_source
C C 0.0181 0.0091 'International Tables Vol C Tables 4.2.6.8 and 6.1.1.4'
H H 0.0000 0.0000 'International Tables Vol C Tables 4.2.6.8 and 6.1.1.4'
N N 0.0311 0.0180 'International Tables Vol C Tables 4.2.6.8 and 6.1.1.4'
O O 0.0492 0.0322 'International Tables Vol C Tables 4.2.6.8 and 6.1.1.4'

loop_
_geom_angle_atom_site_label_1
_geom_angle_atom_site_label_2
_geom_angle_atom_site_label_3
_geom_angle
_geom_angle_site_symmetry_1
_geom_angle_site_symmetry_3
_geom_angle_publ_flag
C6 C1 C2 119.4(4) . . ?
C6 C1 CC 118.4(5) . . ?
C2 C1 CC 122.2(5) . . ?
C1 C2 C3 119.6(5) . . ?
C4 C3 C2 120.1(5) . . ?
C4 C3 C2O 121.0(4) . . ?
C2 C3 C2O 119.0(4) . . ?
C5 C4 C3 120.1(5) . . ?
C4 C5 C6 120.2(6) . . ?
C1 C6 C5 120.6(6) . . ?
C2O O1O C5O 106.9(5) . . ?
N3O C2O O1O 117.4(5) . . ?
N3O C2O C3 126.6(4) . . ?
O1O C2O C3 116.0(5) . . ?
C2O N3O C4O 107.7(4) . . ?
N3O C4O C3B 110.9(4) . . ?
N3O C4O C5O 102.9(5) . . ?
C3B C4O C5O 115.9(4) . . ?
O1O C5O C4O 105.1(4) . . ?
C8B C3B C4B 117.7(6) . . ?
C8B C3B C4O 121.9(6) . . ?
C4B C3B C4O 120.4(5) . . ?
C5B C4B C3B 120.4(6) . . ?
C6B C5B C4B 120.5(7) . . ?
C5B C6B C7B 120.3(7) . . ?
C6B C7B C8B 120.3(6) . . ?
C3B C8B C7B 120.7(7) . . ?
OC CC NG 122.9(5) . . ?
OC CC C1 120.4(6) . . ?
NG CC C1 116.7(4) . . ?
CC NG C1G 121.0(4) . . ?
NG C1G C2G 112.5(4) . . ?
O1G C2G NV 123.5(4) . . ?
O1G C2G C1G 122.7(3) . . ?
NV C2G C1G 113.8(3) . . ?
C2G NV C1V 122.7(3) . . ?
NV C1V C2V 108.2(3) . . ?
NV C1V C3V 111.7(3) . . ?
C2V C1V C3V 110.0(3) . . ?
O1V C2V NP 123.0(4) . . ?
O1V C2V C1V 120.7(4) . . ?
NP C2V C1V 116.3(3) . . ?
C5V C3V C1V 111.1(4) . . ?
C5V C3V C4V 109.5(5) . . ?
C1V C3V C4V 110.3(4) . . ?
C2V NP C1P 120.2(3) . . ?
NP C1P C2P 109.0(3) . . ?
NP C1P C3P 112.7(3) . . ?
C2P C1P C3P 114.2(3) . . ?
O1P C2P O2P 124.0(4) . . ?
O1P C2P C1P 124.3(4) . . ?
O2P C2P C1P 111.7(3) . . ?
C4P C3P C1P 115.9(3) . . ?
C9P C4P C5P 118.1(5) . . ?
C9P C4P C3P 121.2(5) . . ?
C5P C4P C3P 120.7(5) . . ?
C4P C5P C6P 120.8(7) . . ?
C7P C6P C5P 119.7(8) . . ?
C8P C7P C6P 120.4(7) . . ?
C7P C8P C9P 120.2(8) . . ?
C4P C9P C8P 120.7(7) . . ?
C2P O2P CMP 116.4(4) . . ?

loop_
_geom_bond_atom_site_label_1
_geom_bond_atom_site_label_2
_geom_bond_distance
_geom_bond_site_symmetry_2
_geom_bond_publ_flag
C1 C6 1.380(8) . ?
C1 C2 1.392(7) . ?
C1 CC 1.501(6) . ?
C2 C3 1.403(5) . ?
C3 C4 1.386(8) . ?
C3 C2O 1.474(7) . ?
C4 C5 1.366(9) . ?
C5 C6 1.396(8) . ?
O1O C2O 1.347(5) . ?
O1O C5O 1.420(8) . ?
C2O N3O 1.262(7) . ?
N3O C4O 1.480(6) . ?
C4O C3B 1.510(8) . ?
C4O C5O 1.528(9) . ?
C3B C8B 1.374(8) . ?
C3B C4B 1.399(10) . ?
C4B C5B 1.395(10) . ?
C5B C6B 1.346(10) . ?
C6B C7B 1.360(11) . ?
C7B C8B 1.399(9) . ?
CC OC 1.225(7) . ?
CC NG 1.325(7) . ?
NG C1G 1.449(5) . ?
C1G C2G 1.513(6) . ?
C2G O1G 1.225(5) . ?
C2G NV 1.339(5) . ?
NV C1V 1.456(5) . ?
C1V C2V 1.514(5) . ?
C1V C3V 1.527(6) . ?
C2V O1V 1.224(5) . ?
C2V NP 1.336(5) . ?
C3V C5V 1.518(8) . ?
C3V C4V 1.531(7) . ?
NP C1P 1.449(5) . ?
C1P C2P 1.508(5) . ?
C1P C3P 1.533(6) . ?
C2P O1P 1.193(5) . ?
C2P O2P 1.315(5) . ?
C3P C4P 1.511(7) . ?
C4P C9P 1.373(8) . ?
C4P C5P 1.378(8) . ?
C5P C6P 1.396(9) . ?
C6P C7P 1.368(14) . ?
C7P C8P 1.342(14) . ?
C8P C9P 1.403(10) . ?
O2P CMP 1.451(6) . ?
OM CM 1.432(16) . ?

loop_
_geom_hbond_atom_site_label_D
_geom_hbond_atom_site_label_H
_geom_hbond_atom_site_label_A
_geom_hbond_distance_DH
_geom_hbond_distance_HA
_geom_hbond_distance_DA
_geom_hbond_angle_DHA
_geom_hbond_site_symmetry_A
_geom_hbond_publ_flag
NV HV O1G 0.88(2) 2.13(2) 2.988(4) 167(4) 1_455 yes
NP HP O1V 0.86(2) 2.28(3) 3.062(4) 151(4) 1_655 yes
OM HM N3O 0.82 2.24 2.916(11) 139.3 . yes
